data_7030063
loop_
_publ_author_name
'Jiang, Jin'
'Yin, Handong'
'Wang, Fangli'
'Han, Zhong'
'Wang, Fei'
'Cheng, Shuang'
'Hong, Min'

_publ_section_title
;
 Novel tetranuclear triarylantimony(V) complexes with (+-)-mandelic acid
 ligands: synthesis, characterization, in vitro cytotoxicity and DNA
 binding properties.
;
_journal_issue 24
_journal_name_full 'Dalton transactions (Cambridge, England : 2003)'
_journal_page_first 8563
_journal_page_last 8566
_journal_paper_doi 10.1039/c3dt50221j
_journal_volume 42
_journal_year 2013
_chemical_formula_sum 'C108 H94 O13 Sb4'
_chemical_formula_weight 2086.83
_chemical_name_systematic
;
?
;
_space_group_IT_number 14
_symmetry_cell_setting monoclinic
_symmetry_space_group_name_Hall '-P 2ybc'
_symmetry_space_group_name_H-M 'P 1 21/c 1'
_atom_sites_solution_hydrogens geom
_atom_sites_solution_primary direct
_atom_sites_solution_secondary difmap
_audit_creation_method SHELXL-97
_cell_angle_alpha 90.00
_cell_angle_beta 114.915(2)
_cell_angle_gamma 90.00
_cell_formula_units_Z 4
_cell_length_a 14.0440(13)
_cell_length_b 42.816(3)
_cell_length_c 17.3410(16)
_cell_measurement_reflns_used 13967
_cell_measurement_temperature 298(2)
_cell_measurement_theta_max 25.9725
_cell_measurement_theta_min 2.3015
_cell_volume 9456.9(14)
_computing_cell_refinement 'Bruker SMART'
_computing_data_collection 'Bruker SMART'
_computing_data_reduction 'Bruker SAINT'
_computing_molecular_graphics 'Bruker SHELXTL'
_computing_publication_material 'Bruker SHELXTL'
_computing_structure_refinement 'SHELXL-97 (Sheldrick, 1997)'
_computing_structure_solution 'SHELXS-97 (Sheldrick, 1990)'
_diffrn_ambient_temperature 298(2)
_diffrn_measured_fraction_theta_full 0.999
_diffrn_measured_fraction_theta_max 0.999
_diffrn_measurement_device_type 'CCD area detector'
_diffrn_measurement_method 'phi and omega scans'
_diffrn_radiation_monochromator graphite
_diffrn_radiation_source 'fine-focus sealed tube'
_diffrn_radiation_type MoK\a
_diffrn_radiation_wavelength 0.71073
_diffrn_reflns_av_R_equivalents 0.0594
_diffrn_reflns_av_sigmaI/netI 0.0780
_diffrn_reflns_limit_h_max 15
_diffrn_reflns_limit_h_min -16
_diffrn_reflns_limit_k_max 50
_diffrn_reflns_limit_k_min -50
_diffrn_reflns_limit_l_max 20
_diffrn_reflns_limit_l_min -12
_diffrn_reflns_number 46810
_diffrn_reflns_theta_full 25.02
_diffrn_reflns_theta_max 25.02
_diffrn_reflns_theta_min 2.30
_exptl_absorpt_coefficient_mu 1.193
_exptl_absorpt_correction_T_max 0.6280
_exptl_absorpt_correction_T_min 0.6099
_exptl_absorpt_correction_type multi-scan
_exptl_absorpt_process_details sadabs
_exptl_crystal_colour colourless
_exptl_crystal_density_diffrn 1.466
_exptl_crystal_density_method 'not measured'
_exptl_crystal_description block
_exptl_crystal_F_000 4200
_exptl_crystal_size_max 0.46
_exptl_crystal_size_mid 0.45
_exptl_crystal_size_min 0.43
_refine_diff_density_max 1.335
_refine_diff_density_min -2.007
_refine_diff_density_rms 0.132
_refine_ls_extinction_method none
_refine_ls_goodness_of_fit_ref 1.128
_refine_ls_hydrogen_treatment constr
_refine_ls_matrix_type full
_refine_ls_number_parameters 1128
_refine_ls_number_reflns 16675
_refine_ls_number_restraints 0
_refine_ls_restrained_S_all 1.128
_refine_ls_R_factor_all 0.1053
_refine_ls_R_factor_gt 0.0693
_refine_ls_shift/su_max 0.001
_refine_ls_shift/su_mean 0.000
_refine_ls_structure_factor_coef Fsqd
_refine_ls_weighting_details 'calc w=1/[\s^2^(Fo^2^)+(0.0000P)^2^+86.8287P] where P=(Fo^2^+2Fc^2^)/3'
_refine_ls_weighting_scheme calc
_refine_ls_wR_factor_gt 0.1335
_refine_ls_wR_factor_ref 0.1497
_reflns_number_gt 11749
_reflns_number_total 16675
_reflns_threshold_expression >2sigma(I)
_cod_data_source_file c3dt50221j.cif
_cod_data_source_block 120304c
_cod_depositor_comments
;
The following automatic conversions were performed:

'_symmetry_cell_setting' value 'Monoclinic' changed to 'monoclinic'
according to
/usr/data/users/saulius/automatic-downloads/retrospective/RSC/lib/dictionaries/cif_core.dic
dictionary named 'cif_core.dic' version 2.4.2 from 2011-04-26.

Automatic conversion script
Id: cif_fix_values 2281 2013-09-26 08:29:07Z andrius 
;
_cod_original_cell_volume 9456.8(14)
_cod_original_sg_symbol_H-M 'P2(1)/c '
_cod_database_code 7030063

loop_
_symmetry_equiv_pos_as_xyz
'x, y, z'
'-x, y+1/2, -z+1/2'
'-x, -y, -z'
'x, -y-1/2, z-1/2'

loop_
_atom_site_label
_atom_site_type_symbol
_atom_site_fract_x
_atom_site_fract_y
_atom_site_fract_z
_atom_site_U_iso_or_equiv
_atom_site_adp_type
_atom_site_occupancy
_atom_site_symmetry_multiplicity
_atom_site_calc_flag
_atom_site_refinement_flags
Sb1 Sb 0.35610(4) 0.188304(13) 0.37364(4) 0.02987(14) Uani 1 1 d .
Sb2 Sb 0.17909(4) 0.094865(13) 0.10631(4) 0.03269(15) Uani 1 1 d .
Sb3 Sb -0.16440(4) 0.091280(14) 0.24361(4) 0.03272(15) Uani 1 1 d .
Sb4 Sb 0.14742(5) 0.132023(14) 0.57474(4) 0.03516(16) Uani 1 1 d .
C1 C 0.2560(7) 0.22734(19) 0.3620(6) 0.034(2) Uani 1 1 d .
C2 C 0.2756(8) 0.2463(2) 0.4316(7) 0.055(3) Uani 1 1 d .
H2 H 0.3282 0.2407 0.4841 0.066 Uiso 1 1 calc R
C3 C 0.2199(10) 0.2732(3) 0.4255(8) 0.066(3) Uani 1 1 d .
H3 H 0.2347 0.2854 0.4735 0.079 Uiso 1 1 calc R
C4 C 0.1427(9) 0.2822(2) 0.3492(8) 0.060(3) Uani 1 1 d .
H4 H 0.1052 0.3005 0.3450 0.073 Uiso 1 1 calc R
C5 C 0.1211(8) 0.2639(2) 0.2785(8) 0.055(3) Uani 1 1 d .
H5 H 0.0685 0.2700 0.2266 0.066 Uiso 1 1 calc R
C6 C 0.1765(7) 0.2364(2) 0.2833(6) 0.043(2) Uani 1 1 d .
H6 H 0.1610 0.2243 0.2351 0.052 Uiso 1 1 calc R
C7 C 0.4939(7) 0.2054(2) 0.4781(6) 0.041(2) Uani 1 1 d .
C8 C 0.5689(8) 0.2211(3) 0.4621(7) 0.063(3) Uani 1 1 d .
H8 H 0.5590 0.2246 0.4062 0.076 Uiso 1 1 calc R
C9 C 0.6596(10) 0.2319(4) 0.5287(9) 0.093(5) Uani 1 1 d .
H9 H 0.7104 0.2424 0.5176 0.112 Uiso 1 1 calc R
C10 C 0.6736(10) 0.2270(3) 0.6097(9) 0.081(4) Uani 1 1 d .
H10 H 0.7347 0.2342 0.6539 0.098 Uiso 1 1 calc R
C11 C 0.6008(10) 0.2119(3) 0.6283(8) 0.075(4) Uani 1 1 d .
H11 H 0.6113 0.2090 0.6845 0.090 Uiso 1 1 calc R
C12 C 0.5109(8) 0.2009(3) 0.5622(6) 0.059(3) Uani 1 1 d .
H12 H 0.4609 0.1904 0.5743 0.071 Uiso 1 1 calc R
C13 C 0.3975(7) 0.1960(2) 0.2700(5) 0.036(2) Uani 1 1 d .
C14 C 0.4352(7) 0.1732(2) 0.2348(6) 0.046(2) Uani 1 1 d .
H14 H 0.4415 0.1528 0.2547 0.055 Uiso 1 1 calc R
C15 C 0.4637(9) 0.1804(3) 0.1703(7) 0.062(3) Uani 1 1 d .
H15 H 0.4891 0.1647 0.1469 0.074 Uiso 1 1 calc R
C16 C 0.4558(9) 0.2099(4) 0.1398(7) 0.074(4) Uani 1 1 d .
H16 H 0.4749 0.2142 0.0956 0.089 Uiso 1 1 calc R
C17 C 0.4197(10) 0.2334(3) 0.1743(8) 0.076(4) Uani 1 1 d .
H17 H 0.4171 0.2539 0.1556 0.092 Uiso 1 1 calc R
C18 C 0.3870(9) 0.2261(3) 0.2375(7) 0.060(3) Uani 1 1 d .
H18 H 0.3577 0.2416 0.2584 0.073 Uiso 1 1 calc R
C19 C 0.2876(6) 0.1405(2) 0.4591(5) 0.033(2) Uani 1 1 d .
C20 C 0.3548(7) 0.1231(2) 0.4216(6) 0.036(2) Uani 1 1 d .
H20 H 0.3094 0.1093 0.3758 0.043 Uiso 1 1 calc R
C21 C 0.4347(9) 0.1032(2) 0.4934(7) 0.047(3) Uani 1 1 d .
C22 C 0.5271(8) 0.1163(3) 0.5518(7) 0.063(3) Uani 1 1 d .
H22 H 0.5441 0.1368 0.5455 0.076 Uiso 1 1 calc R
C23 C 0.5953(10) 0.0981(4) 0.6209(8) 0.080(4) Uani 1 1 d .
H23 H 0.6571 0.1067 0.6611 0.096 Uiso 1 1 calc R
C24 C 0.5695(14) 0.0677(4) 0.6284(10) 0.096(5) Uani 1 1 d .
H24 H 0.6145 0.0558 0.6741 0.115 Uiso 1 1 calc R
C25 C 0.4792(14) 0.0544(4) 0.5702(11) 0.107(5) Uani 1 1 d .
H25 H 0.4643 0.0336 0.5754 0.128 Uiso 1 1 calc R
C26 C 0.4085(13) 0.0725(3) 0.5020(10) 0.098(5) Uani 1 1 d .
H26 H 0.3455 0.0640 0.4635 0.117 Uiso 1 1 calc R
C27 C 0.0729(8) 0.0640(2) 0.0116(6) 0.042(2) Uani 1 1 d .
C28 C 0.0966(10) 0.0555(3) -0.0543(7) 0.068(3) Uani 1 1 d .
H28 H 0.1569 0.0631 -0.0574 0.082 Uiso 1 1 calc R
C29 C 0.0288(13) 0.0349(3) -0.1178(8) 0.089(4) Uani 1 1 d .
H29 H 0.0452 0.0286 -0.1620 0.107 Uiso 1 1 calc R
C30 C -0.0593(11) 0.0246(3) -0.1139(9) 0.081(4) Uani 1 1 d .
H30 H -0.1039 0.0112 -0.1556 0.097 Uiso 1 1 calc R
C31 C -0.0834(10) 0.0336(3) -0.0500(9) 0.083(4) Uani 1 1 d .
H31 H -0.1445 0.0260 -0.0481 0.100 Uiso 1 1 calc R
C32 C -0.0189(8) 0.0539(3) 0.0137(7) 0.058(3) Uani 1 1 d .
H32 H -0.0377 0.0604 0.0565 0.069 Uiso 1 1 calc R
C33 C 0.2592(8) 0.1131(2) 0.0357(6) 0.044(2) Uani 1 1 d .
C34 C 0.3611(9) 0.1030(3) 0.0560(8) 0.070(4) Uani 1 1 d .
H34 H 0.3964 0.0907 0.1038 0.084 Uiso 1 1 calc R
C35 C 0.4098(11) 0.1116(4) 0.0034(10) 0.097(5) Uani 1 1 d .
H35 H 0.4774 0.1046 0.0156 0.116 Uiso 1 1 calc R
C36 C 0.3586(14) 0.1303(4) -0.0658(11) 0.104(6) Uani 1 1 d .
H36 H 0.3921 0.1367 -0.0993 0.125 Uiso 1 1 calc R
C37 C 0.2578(14) 0.1394(3) -0.0854(9) 0.090(5) Uani 1 1 d .
H37 H 0.2214 0.1511 -0.1342 0.108 Uiso 1 1 calc R
C38 C 0.2097(11) 0.1313(3) -0.0336(8) 0.082(4) Uani 1 1 d .
H38 H 0.1422 0.1384 -0.0464 0.099 Uiso 1 1 calc R
C39 C 0.2967(7) 0.0635(2) 0.1879(6) 0.034(2) Uani 1 1 d .
C40 C 0.3843(8) 0.0726(2) 0.2590(6) 0.048(3) Uani 1 1 d .
H40 H 0.3917 0.0932 0.2773 0.058 Uiso 1 1 calc R
C41 C 0.4610(8) 0.0510(3) 0.3029(8) 0.067(3) Uani 1 1 d .
H41 H 0.5195 0.0571 0.3511 0.081 Uiso 1 1 calc R
C42 C 0.4519(10) 0.0208(3) 0.2767(9) 0.076(4) Uani 1 1 d .
H42 H 0.5050 0.0067 0.3069 0.091 Uiso 1 1 calc R
C43 C 0.3660(11) 0.0107(3) 0.2066(10) 0.078(4) Uani 1 1 d .
H43 H 0.3597 -0.0101 0.1899 0.094 Uiso 1 1 calc R
C44 C 0.2886(8) 0.0324(2) 0.1612(8) 0.054(3) Uani 1 1 d .
H44 H 0.2308 0.0261 0.1126 0.065 Uiso 1 1 calc R
C45 C 0.1820(6) 0.14727(19) 0.2174(5) 0.0259(18) Uani 1 1 d .
C46 C 0.0713(6) 0.14695(18) 0.1454(5) 0.0296(19) Uani 1 1 d .
H46 H 0.0230 0.1390 0.1683 0.035 Uiso 1 1 calc R
C47 C 0.0356(7) 0.17913(19) 0.1109(5) 0.035(2) Uani 1 1 d .
C48 C -0.0462(8) 0.1940(3) 0.1216(8) 0.068(3) Uani 1 1 d .
H48 H -0.0817 0.1832 0.1481 0.082 Uiso 1 1 calc R
C49 C -0.0756(10) 0.2234(3) 0.0948(9) 0.081(4) Uani 1 1 d .
H49 H -0.1289 0.2328 0.1049 0.097 Uiso 1 1 calc R
C50 C -0.0285(11) 0.2393(3) 0.0536(8) 0.078(4) Uani 1 1 d .
H50 H -0.0525 0.2591 0.0320 0.094 Uiso 1 1 calc R
C51 C 0.0538(12) 0.2266(3) 0.0434(7) 0.075(4) Uani 1 1 d .
H51 H 0.0888 0.2381 0.0178 0.090 Uiso 1 1 calc R
C52 C 0.0861(9) 0.1961(2) 0.0712(7) 0.058(3) Uani 1 1 d .
H52 H 0.1416 0.1872 0.0630 0.069 Uiso 1 1 calc R
C53 C -0.2266(7) 0.0960(2) 0.3355(6) 0.042(2) Uani 1 1 d .
C54 C -0.3104(8) 0.1153(2) 0.3243(7) 0.054(3) Uani 1 1 d .
H54 H -0.3444 0.1258 0.2729 0.065 Uiso 1 1 calc R
C55 C -0.3449(10) 0.1193(4) 0.3864(10) 0.091(5) Uani 1 1 d .
H55 H -0.4029 0.1319 0.3765 0.109 Uiso 1 1 calc R
C56 C -0.2953(12) 0.1053(4) 0.4610(10) 0.102(5) Uani 1 1 d .
H56 H -0.3165 0.1087 0.5044 0.123 Uiso 1 1 calc R
C57 C -0.2115(13) 0.0854(4) 0.4744(10) 0.111(6) Uani 1 1 d .
H57 H -0.1773 0.0753 0.5264 0.133 Uiso 1 1 calc R
C58 C -0.1793(11) 0.0806(4) 0.4107(9) 0.091(5) Uani 1 1 d .
H58 H -0.1248 0.0667 0.4191 0.109 Uiso 1 1 calc R
C59 C -0.2363(6) 0.1296(2) 0.1591(6) 0.036(2) Uani 1 1 d .
C60 C -0.2827(8) 0.1234(3) 0.0730(6) 0.053(3) Uani 1 1 d .
H60 H -0.2775 0.1036 0.0533 0.064 Uiso 1 1 calc R
C61 C -0.3370(9) 0.1467(3) 0.0161(7) 0.068(3) Uani 1 1 d .
H61 H -0.3661 0.1427 -0.0421 0.082 Uiso 1 1 calc R
C62 C -0.3478(9) 0.1755(3) 0.0456(7) 0.059(3) Uani 1 1 d .
H62 H -0.3877 0.1908 0.0076 0.071 Uiso 1 1 calc R
C63 C -0.3004(8) 0.1819(2) 0.1306(7) 0.051(3) Uani 1 1 d .
H63 H -0.3042 0.2018 0.1502 0.062 Uiso 1 1 calc R
C64 C -0.2467(7) 0.1586(2) 0.1873(6) 0.045(2) Uani 1 1 d .
H64 H -0.2173 0.1627 0.2454 0.054 Uiso 1 1 calc R
C65 C -0.2553(7) 0.0528(2) 0.1708(6) 0.043(2) Uani 1 1 d .
C66 C -0.2194(10) 0.0327(3) 0.1290(9) 0.082(4) Uani 1 1 d .
H66 H -0.1531 0.0360 0.1308 0.098 Uiso 1 1 calc R
C67 C -0.2775(11) 0.0071(3) 0.0835(10) 0.090(5) Uani 1 1 d .
H67 H -0.2514 -0.0062 0.0545 0.107 Uiso 1 1 calc R
C68 C -0.3752(9) 0.0022(3) 0.0828(8) 0.073(4) Uani 1 1 d .
H68 H -0.4159 -0.0147 0.0532 0.087 Uiso 1 1 calc R
C69 C -0.4109(10) 0.0218(3) 0.1247(9) 0.078(4) Uani 1 1 d .
H69 H -0.4763 0.0181 0.1245 0.094 Uiso 1 1 calc R
C70 C -0.3532(9) 0.0473(3) 0.1684(8) 0.073(4) Uani 1 1 d .
H70 H -0.3804 0.0608 0.1962 0.087 Uiso 1 1 calc R
C71 C 0.0316(6) 0.07768(18) 0.2262(6) 0.032(2) Uani 1 1 d .
C72 C 0.0466(6) 0.0643(2) 0.3116(6) 0.033(2) Uani 1 1 d .
H72 H 0.0970 0.0776 0.3560 0.039 Uiso 1 1 calc R
C73 C 0.0904(7) 0.0314(2) 0.3259(6) 0.035(2) Uani 1 1 d .
C74 C 0.1923(8) 0.0260(2) 0.3354(7) 0.056(3) Uani 1 1 d .
H74 H 0.2335 0.0425 0.3320 0.067 Uiso 1 1 calc R
C75 C 0.2320(11) -0.0041(3) 0.3500(9) 0.081(4) Uani 1 1 d .
H75 H 0.2996 -0.0078 0.3549 0.098 Uiso 1 1 calc R
C76 C 0.1741(13) -0.0285(3) 0.3575(9) 0.093(5) Uani 1 1 d .
H76 H 0.2022 -0.0485 0.3677 0.112 Uiso 1 1 calc R
C77 C 0.0748(11) -0.0234(3) 0.3498(8) 0.072(4) Uani 1 1 d .
H77 H 0.0354 -0.0399 0.3559 0.087 Uiso 1 1 calc R
C78 C 0.0323(9) 0.0065(2) 0.3329(7) 0.053(3) Uani 1 1 d .
H78 H -0.0363 0.0097 0.3263 0.064 Uiso 1 1 calc R
C79 C 0.1869(8) 0.0833(2) 0.6017(6) 0.044(2) Uani 1 1 d .
C80 C 0.2572(10) 0.0760(3) 0.6835(8) 0.077(4) Uani 1 1 d .
H80 H 0.2882 0.0918 0.7230 0.093 Uiso 1 1 calc R
C81 C 0.2815(13) 0.0449(4) 0.7066(10) 0.106(6) Uani 1 1 d .
H81 H 0.3283 0.0400 0.7619 0.128 Uiso 1 1 calc R
C82 C 0.2372(13) 0.0216(3) 0.6487(10) 0.093(5) Uani 1 1 d .
H82 H 0.2529 0.0008 0.6643 0.112 Uiso 1 1 calc R
C83 C 0.1701(11) 0.0292(3) 0.5685(9) 0.081(4) Uani 1 1 d .
H83 H 0.1415 0.0134 0.5286 0.097 Uiso 1 1 calc R
C84 C 0.1421(9) 0.0604(3) 0.5436(7) 0.060(3) Uani 1 1 d .
H84 H 0.0940 0.0651 0.4886 0.071 Uiso 1 1 calc R
C85 C 0.0420(8) 0.1370(2) 0.6334(6) 0.048(3) Uani 1 1 d .
C86 C -0.0150(9) 0.1637(3) 0.6230(8) 0.074(4) Uani 1 1 d .
H86 H -0.0064 0.1799 0.5908 0.089 Uiso 1 1 calc R
C87 C -0.0862(11) 0.1673(5) 0.6599(10) 0.108(6) Uani 1 1 d .
H87 H -0.1246 0.1856 0.6520 0.130 Uiso 1 1 calc R
C88 C -0.0983(14) 0.1437(5) 0.7071(12) 0.117(6) Uani 1 1 d .
H88 H -0.1462 0.1458 0.7309 0.140 Uiso 1 1 calc R
C89 C -0.0404(15) 0.1166(4) 0.7204(11) 0.111(6) Uani 1 1 d .
H89 H -0.0481 0.1008 0.7539 0.134 Uiso 1 1 calc R
C90 C 0.0306(10) 0.1131(3) 0.6829(9) 0.078(4) Uani 1 1 d .
H90 H 0.0697 0.0949 0.6914 0.094 Uiso 1 1 calc R
C91 C 0.2857(7) 0.1538(2) 0.6668(5) 0.037(2) Uani 1 1 d .
C92 C 0.2764(9) 0.1772(2) 0.7174(6) 0.054(3) Uani 1 1 d .
H92 H 0.2102 0.1838 0.7104 0.065 Uiso 1 1 calc R
C93 C 0.3655(10) 0.1910(3) 0.7789(7) 0.061(3) Uani 1 1 d .
H93 H 0.3583 0.2071 0.8120 0.073 Uiso 1 1 calc R
C94 C 0.4632(10) 0.1812(3) 0.7915(7) 0.067(3) Uani 1 1 d .
H94 H 0.5225 0.1901 0.8340 0.081 Uiso 1 1 calc R
C95 C 0.4733(8) 0.1580(3) 0.7410(7) 0.064(3) Uani 1 1 d .
H95 H 0.5400 0.1518 0.7484 0.077 Uiso 1 1 calc R
C96 C 0.3855(8) 0.1437(3) 0.6789(6) 0.053(3) Uani 1 1 d .
H96 H 0.3932 0.1276 0.6459 0.064 Uiso 1 1 calc R
C97 C 0.0069(6) 0.1364(2) 0.3940(5) 0.031(2) Uani 1 1 d .
C98 C 0.0435(6) 0.1696(2) 0.4205(5) 0.034(2) Uani 1 1 d .
H98 H 0.0883 0.1759 0.3926 0.040 Uiso 1 1 calc R
C99 C -0.0494(7) 0.1916(2) 0.3928(6) 0.036(2) Uani 1 1 d .
C100 C -0.0492(9) 0.2193(2) 0.3529(6) 0.057(3) Uani 1 1 d .
H100 H 0.0089 0.2244 0.3428 0.069 Uiso 1 1 calc R
C101 C -0.1326(13) 0.2395(3) 0.3276(8) 0.088(5) Uani 1 1 d .
H101 H -0.1307 0.2584 0.3018 0.106 Uiso 1 1 calc R
C102 C -0.2186(12) 0.2315(4) 0.3410(9) 0.096(6) Uani 1 1 d .
H102 H -0.2760 0.2449 0.3230 0.115 Uiso 1 1 calc R
C103 C -0.2218(9) 0.2041(3) 0.3802(8) 0.072(4) Uani 1 1 d .
H103 H -0.2809 0.1991 0.3890 0.086 Uiso 1 1 calc R
C104 C -0.1370(7) 0.1839(3) 0.4067(7) 0.051(3) Uani 1 1 d .
H104 H -0.1387 0.1652 0.4336 0.062 Uiso 1 1 calc R
C105 C 0.5892(19) 0.4214(5) 0.3525(14) 0.166(9) Uani 1 1 d .
H10A H 0.5468 0.4206 0.2923 0.248 Uiso 1 1 calc R
H10B H 0.5883 0.4423 0.3727 0.248 Uiso 1 1 calc R
H10C H 0.5616 0.4072 0.3807 0.248 Uiso 1 1 calc R
C106 C 0.698(2) 0.4125(6) 0.3705(15) 0.151(8) Uani 1 1 d .
H10D H 0.7206 0.4244 0.3334 0.181 Uiso 1 1 calc R
H10E H 0.7435 0.4183 0.4287 0.181 Uiso 1 1 calc R
C107 C 0.809(2) 0.3673(6) 0.3886(16) 0.151(8) Uani 1 1 d .
H10F H 0.8472 0.3731 0.4479 0.181 Uiso 1 1 calc R
H10G H 0.8456 0.3767 0.3576 0.181 Uiso 1 1 calc R
C108 C 0.8140(17) 0.3346(6) 0.3822(14) 0.156(8) Uani 1 1 d .
H10H H 0.7735 0.3249 0.4086 0.235 Uiso 1 1 calc R
H10I H 0.8857 0.3278 0.4104 0.235 Uiso 1 1 calc R
H10J H 0.7860 0.3287 0.3234 0.235 Uiso 1 1 calc R
O1 O 0.4050(4) 0.14406(13) 0.3894(3) 0.0326(14) Uani 1 1 d .
O2 O 0.2899(4) 0.17001(12) 0.4571(4) 0.0301(13) Uani 1 1 d .
O3 O 0.2371(5) 0.12400(14) 0.4880(4) 0.0392(15) Uani 1 1 d .
O4 O 0.0675(4) 0.12648(13) 0.0800(4) 0.0371(15) Uani 1 1 d .
O5 O 0.2467(4) 0.12810(13) 0.2108(4) 0.0347(14) Uani 1 1 d .
O6 O 0.2000(4) 0.16587(13) 0.2762(3) 0.0312(13) Uani 1 1 d .
O7 O -0.0475(4) 0.06489(13) 0.3209(4) 0.0341(14) Uani 1 1 d .
O8 O -0.0587(4) 0.08867(13) 0.1798(4) 0.0340(14) Uani 1 1 d .
O9 O 0.1079(4) 0.07754(14) 0.2071(4) 0.0392(15) Uani 1 1 d .
O10 O 0.1028(5) 0.17149(13) 0.5095(4) 0.0370(14) Uani 1 1 d .
O11 O 0.0277(5) 0.11631(13) 0.4520(4) 0.0371(14) Uani 1 1 d .
O12 O -0.0452(4) 0.13113(13) 0.3159(4) 0.0333(14) Uani 1 1 d .
O13 O 0.7120(14) 0.3797(5) 0.3594(10) 0.152(5) Uani 1 1 d .

loop_
_atom_site_aniso_label
_atom_site_aniso_U_11
_atom_site_aniso_U_22
_atom_site_aniso_U_33
_atom_site_aniso_U_23
_atom_site_aniso_U_13
_atom_site_aniso_U_12
Sb1 0.0292(3) 0.0313(3) 0.0308(3) -0.0009(3) 0.0143(3) -0.0008(2)
Sb2 0.0316(3) 0.0288(3) 0.0370(3) -0.0046(3) 0.0137(3) 0.0016(3)
Sb3 0.0268(3) 0.0359(3) 0.0377(3) 0.0021(3) 0.0157(3) 0.0019(3)
Sb4 0.0398(4) 0.0352(3) 0.0322(3) 0.0028(3) 0.0168(3) 0.0029(3)
C1 0.036(5) 0.028(5) 0.045(6) -0.004(4) 0.023(5) -0.001(4)
C2 0.056(7) 0.059(7) 0.043(6) -0.011(5) 0.015(5) 0.015(5)
C3 0.079(9) 0.044(7) 0.077(9) -0.019(6) 0.035(8) 0.005(6)
C4 0.061(7) 0.026(5) 0.098(10) 0.004(6) 0.037(7) 0.012(5)
C5 0.055(7) 0.027(5) 0.078(8) 0.003(5) 0.022(6) 0.001(5)
C6 0.053(6) 0.023(5) 0.043(6) -0.002(4) 0.009(5) 0.006(4)
C7 0.035(5) 0.042(6) 0.038(6) -0.013(5) 0.007(5) -0.003(4)
C8 0.046(7) 0.081(9) 0.060(7) -0.021(7) 0.021(6) -0.025(6)
C9 0.062(9) 0.135(14) 0.086(11) -0.038(10) 0.034(8) -0.048(9)
C10 0.044(7) 0.119(12) 0.065(9) -0.038(8) 0.007(7) -0.017(7)
C11 0.076(9) 0.082(9) 0.044(7) -0.012(6) 0.004(7) -0.003(7)
C12 0.046(6) 0.081(8) 0.040(6) -0.007(6) 0.008(5) -0.012(6)
C13 0.037(5) 0.045(6) 0.031(5) 0.003(4) 0.018(4) -0.009(4)
C14 0.044(6) 0.054(6) 0.053(6) 0.003(5) 0.034(5) -0.004(5)
C15 0.065(8) 0.078(9) 0.060(7) 0.001(7) 0.045(6) 0.005(6)
C16 0.068(8) 0.120(12) 0.044(7) 0.030(8) 0.034(6) 0.012(8)
C17 0.098(10) 0.072(9) 0.090(10) 0.035(8) 0.070(9) 0.009(7)
C18 0.083(8) 0.048(7) 0.077(8) 0.014(6) 0.060(7) 0.011(6)
C19 0.025(5) 0.053(6) 0.019(4) 0.002(4) 0.006(4) 0.004(4)
C20 0.043(5) 0.037(5) 0.032(5) 0.008(4) 0.018(4) 0.010(4)
C21 0.068(7) 0.035(6) 0.053(6) 0.012(5) 0.039(6) 0.031(5)
C22 0.043(7) 0.087(9) 0.059(7) 0.025(7) 0.021(6) 0.030(6)
C23 0.066(8) 0.105(12) 0.064(8) 0.008(8) 0.023(7) 0.025(8)
C24 0.110(13) 0.079(11) 0.091(12) 0.023(9) 0.036(10) 0.029(10)
C25 0.121(14) 0.080(11) 0.100(12) 0.021(10) 0.029(11) 0.020(10)
C26 0.111(12) 0.077(10) 0.091(11) 0.018(9) 0.030(10) 0.025(9)
C27 0.047(6) 0.038(5) 0.033(5) -0.013(4) 0.008(5) -0.001(4)
C28 0.073(8) 0.074(9) 0.060(8) -0.024(7) 0.030(7) -0.018(7)
C29 0.111(12) 0.092(11) 0.065(9) -0.044(8) 0.039(9) -0.009(9)
C30 0.075(10) 0.063(8) 0.080(10) -0.032(7) 0.008(8) -0.008(7)
C31 0.054(8) 0.093(10) 0.087(10) -0.029(9) 0.016(7) -0.021(7)
C32 0.043(6) 0.063(7) 0.065(7) -0.021(6) 0.021(6) -0.015(5)
C33 0.054(6) 0.030(5) 0.052(6) 0.000(5) 0.027(5) 0.003(4)
C34 0.068(8) 0.082(9) 0.077(9) 0.024(7) 0.047(7) 0.010(7)
C35 0.082(10) 0.116(13) 0.126(13) 0.034(11) 0.078(10) 0.014(9)
C36 0.142(15) 0.093(11) 0.127(14) 0.047(10) 0.105(13) 0.028(11)
C37 0.145(15) 0.055(8) 0.100(11) 0.036(8) 0.079(11) 0.009(9)
C38 0.086(10) 0.095(10) 0.074(9) 0.024(8) 0.041(8) 0.028(8)
C39 0.030(5) 0.041(5) 0.039(5) 0.004(4) 0.021(4) 0.004(4)
C40 0.044(6) 0.045(6) 0.053(6) 0.001(5) 0.018(5) 0.008(5)
C41 0.041(6) 0.070(9) 0.077(9) 0.020(7) 0.012(6) 0.016(6)
C42 0.049(7) 0.069(9) 0.107(11) 0.027(8) 0.031(8) 0.026(7)
C43 0.084(10) 0.032(6) 0.126(12) 0.006(7) 0.052(10) 0.017(6)
C44 0.047(6) 0.031(5) 0.082(8) -0.006(5) 0.027(6) 0.002(5)
C45 0.026(4) 0.025(4) 0.025(4) 0.005(4) 0.010(4) -0.001(4)
C46 0.027(4) 0.022(4) 0.038(5) 0.002(4) 0.012(4) 0.001(3)
C47 0.035(5) 0.027(5) 0.031(5) -0.001(4) 0.002(4) 0.000(4)
C48 0.041(6) 0.061(8) 0.090(9) 0.014(7) 0.015(6) 0.027(6)
C49 0.076(9) 0.058(8) 0.095(11) 0.004(8) 0.023(8) 0.041(7)
C50 0.095(11) 0.061(9) 0.057(8) 0.016(7) 0.011(8) 0.042(8)
C51 0.142(13) 0.037(6) 0.053(7) 0.019(6) 0.048(8) 0.013(7)
C52 0.082(8) 0.045(6) 0.064(7) 0.010(6) 0.048(7) 0.014(6)
C53 0.029(5) 0.060(6) 0.042(6) 0.008(5) 0.021(4) 0.001(5)
C54 0.040(6) 0.060(7) 0.069(7) 0.005(6) 0.028(6) 0.012(5)
C55 0.067(9) 0.135(14) 0.093(11) 0.016(10) 0.055(9) 0.032(9)
C56 0.097(12) 0.146(15) 0.091(11) 0.024(11) 0.066(10) 0.029(11)
C57 0.104(12) 0.150(16) 0.096(12) 0.031(11) 0.059(10) 0.028(11)
C58 0.081(10) 0.132(13) 0.087(10) 0.031(9) 0.062(9) 0.028(9)
C59 0.024(5) 0.049(6) 0.038(5) 0.009(5) 0.014(4) 0.001(4)
C60 0.059(7) 0.056(7) 0.045(6) 0.010(5) 0.023(6) -0.004(5)
C61 0.071(8) 0.085(9) 0.032(6) 0.002(6) 0.006(6) 0.014(7)
C62 0.057(7) 0.058(7) 0.053(7) 0.018(6) 0.013(6) 0.010(6)
C63 0.046(6) 0.049(6) 0.054(7) 0.007(5) 0.016(5) 0.015(5)
C64 0.033(5) 0.056(7) 0.043(6) -0.001(5) 0.013(5) 0.004(5)
C65 0.037(5) 0.046(6) 0.042(6) 0.002(5) 0.014(5) 0.002(4)
C66 0.061(8) 0.072(9) 0.122(12) -0.052(8) 0.048(8) -0.023(7)
C67 0.071(9) 0.066(9) 0.125(13) -0.036(9) 0.035(9) -0.006(7)
C68 0.050(8) 0.069(8) 0.076(9) -0.016(7) 0.003(7) -0.014(6)
C69 0.050(7) 0.091(10) 0.087(10) -0.007(8) 0.024(7) -0.023(7)
C70 0.045(7) 0.109(11) 0.070(8) -0.029(8) 0.030(6) -0.025(7)
C71 0.025(5) 0.021(4) 0.049(6) -0.006(4) 0.014(4) -0.003(4)
C72 0.025(5) 0.037(5) 0.040(5) 0.002(4) 0.018(4) 0.000(4)
C73 0.043(5) 0.027(5) 0.036(5) 0.003(4) 0.017(4) 0.003(4)
C74 0.052(7) 0.048(6) 0.073(8) 0.030(6) 0.031(6) 0.026(5)
C75 0.078(9) 0.078(10) 0.108(11) 0.033(8) 0.058(9) 0.041(8)
C76 0.137(14) 0.061(9) 0.117(12) 0.036(8) 0.086(11) 0.053(9)
C77 0.096(10) 0.037(6) 0.101(10) 0.015(6) 0.058(9) 0.012(6)
C78 0.060(7) 0.042(6) 0.064(7) 0.004(5) 0.031(6) 0.004(5)
C79 0.056(6) 0.042(6) 0.043(6) 0.013(5) 0.029(5) 0.008(5)
C80 0.093(10) 0.062(8) 0.056(8) 0.019(6) 0.010(7) -0.002(7)
C81 0.120(13) 0.075(10) 0.083(11) 0.049(9) 0.003(10) 0.012(9)
C82 0.121(13) 0.041(8) 0.103(12) 0.028(8) 0.033(11) 0.016(8)
C83 0.116(12) 0.033(6) 0.084(10) 0.005(6) 0.034(9) 0.013(7)
C84 0.078(8) 0.049(7) 0.052(7) 0.017(6) 0.028(6) 0.011(6)
C85 0.046(6) 0.052(6) 0.051(6) -0.005(5) 0.026(5) -0.011(5)
C86 0.060(8) 0.104(11) 0.071(8) 0.000(8) 0.041(7) 0.021(7)
C87 0.075(10) 0.176(18) 0.094(12) -0.008(12) 0.055(9) 0.029(11)
C88 0.124(14) 0.143(17) 0.144(16) -0.002(13) 0.115(14) 0.004(12)
C89 0.170(17) 0.079(11) 0.146(16) -0.008(11) 0.127(15) -0.031(11)
C90 0.098(10) 0.068(8) 0.102(10) 0.003(8) 0.074(9) -0.007(7)
C91 0.041(5) 0.044(6) 0.027(5) 0.008(4) 0.016(4) 0.001(4)
C92 0.059(7) 0.050(7) 0.045(6) 0.002(5) 0.015(6) 0.006(5)
C93 0.079(9) 0.045(6) 0.050(7) -0.004(5) 0.018(6) -0.019(6)
C94 0.055(8) 0.075(9) 0.049(7) 0.005(6) -0.001(6) -0.019(7)
C95 0.036(6) 0.091(10) 0.060(8) 0.011(7) 0.014(6) -0.003(6)
C96 0.044(6) 0.069(7) 0.045(6) 0.001(6) 0.019(5) 0.012(5)
C97 0.027(5) 0.039(5) 0.032(5) 0.001(4) 0.016(4) 0.003(4)
C98 0.025(5) 0.040(5) 0.033(5) 0.005(4) 0.010(4) 0.003(4)
C99 0.035(5) 0.034(5) 0.033(5) -0.004(4) 0.007(4) 0.005(4)
C100 0.075(8) 0.038(6) 0.048(6) 0.008(5) 0.015(6) 0.014(5)
C101 0.101(12) 0.064(9) 0.064(9) 0.010(7) -0.001(9) 0.044(9)
C102 0.070(10) 0.106(13) 0.065(9) -0.020(9) -0.016(8) 0.053(9)
C103 0.050(7) 0.080(9) 0.079(9) -0.031(8) 0.021(7) 0.008(7)
C104 0.040(6) 0.059(7) 0.060(7) -0.005(6) 0.025(5) 0.012(5)
C105 0.18(2) 0.16(2) 0.16(2) 0.015(16) 0.063(19) -0.014(19)
C106 0.16(2) 0.16(2) 0.139(19) 0.011(17) 0.061(17) -0.018(19)
C107 0.15(2) 0.16(2) 0.14(2) 0.008(19) 0.068(18) -0.01(2)
C108 0.15(2) 0.17(2) 0.143(19) 0.019(19) 0.064(16) 0.011(19)
O1 0.030(3) 0.037(3) 0.031(3) 0.003(3) 0.013(3) 0.007(3)
O2 0.035(3) 0.019(3) 0.041(4) 0.001(3) 0.020(3) 0.002(2)
O3 0.049(4) 0.033(3) 0.049(4) 0.007(3) 0.033(3) 0.004(3)
O4 0.032(3) 0.034(3) 0.036(3) -0.005(3) 0.006(3) 0.005(3)
O5 0.025(3) 0.037(3) 0.037(3) -0.007(3) 0.008(3) 0.007(3)
O6 0.031(3) 0.029(3) 0.031(3) -0.003(3) 0.011(3) 0.005(3)
O7 0.030(3) 0.035(3) 0.041(4) 0.007(3) 0.019(3) 0.008(3)
O8 0.035(3) 0.032(3) 0.039(3) 0.002(3) 0.018(3) 0.003(3)
O9 0.031(3) 0.038(4) 0.058(4) 0.009(3) 0.028(3) 0.006(3)
O10 0.041(4) 0.030(3) 0.038(4) 0.002(3) 0.015(3) 0.007(3)
O11 0.047(4) 0.032(3) 0.034(3) 0.004(3) 0.019(3) -0.002(3)
O12 0.032(3) 0.032(3) 0.033(3) 0.004(3) 0.012(3) 0.000(3)
O13 0.154(14) 0.158(15) 0.137(12) 0.018(11) 0.055(11) -0.020(13)

loop_
_atom_type_symbol
_atom_type_description
_atom_type_scat_dispersion_real
_atom_type_scat_dispersion_imag
_atom_type_scat_source
C C 0.0033 0.0016 'International Tables Vol C Tables 4.2.6.8 and 6.1.1.4'
H H 0.0000 0.0000 'International Tables Vol C Tables 4.2.6.8 and 6.1.1.4'
O O 0.0106 0.0060 'International Tables Vol C Tables 4.2.6.8 and 6.1.1.4'
Sb Sb -0.5866 1.5461 'International Tables Vol C Tables 4.2.6.8 and 6.1.1.4'

loop_
_geom_angle_atom_site_label_1
_geom_angle_atom_site_label_2
_geom_angle_atom_site_label_3
_geom_angle
O1 Sb1 C13 93.6(3)
O1 Sb1 C1 158.5(3)
C13 Sb1 C1 101.6(3)
O1 Sb1 C7 94.2(3)
C13 Sb1 C7 100.9(4)
C1 Sb1 C7 97.8(3)
O1 Sb1 O2 77.6(2)
C13 Sb1 O2 164.3(3)
C1 Sb1 O2 84.0(3)
C7 Sb1 O2 92.7(3)
O1 Sb1 O6 82.7(2)
C13 Sb1 O6 87.7(3)
C1 Sb1 O6 82.8(3)
C7 Sb1 O6 171.0(3)
O2 Sb1 O6 78.4(2)
O4 Sb2 C33 100.2(3)
O4 Sb2 C39 154.3(3)
C33 Sb2 C39 99.4(3)
O4 Sb2 C27 91.0(3)
C33 Sb2 C27 98.7(4)
C39 Sb2 C27 102.4(4)
O4 Sb2 O5 76.7(2)
C33 Sb2 O5 95.0(3)
C39 Sb2 O5 85.1(3)
C27 Sb2 O5 163.0(3)
O4 Sb2 O9 81.4(2)
C33 Sb2 O9 171.2(3)
C39 Sb2 O9 76.9(3)
C27 Sb2 O9 89.9(3)
O5 Sb2 O9 76.8(2)
O7 Sb3 C53 91.9(3)
O7 Sb3 C65 94.5(3)
C53 Sb3 C65 100.7(4)
O7 Sb3 C59 156.4(3)
C53 Sb3 C59 102.4(4)
C65 Sb3 C59 101.2(4)
O7 Sb3 O8 76.6(2)
C53 Sb3 O8 164.0(3)
C65 Sb3 O8 91.4(3)
C59 Sb3 O8 85.3(3)
O7 Sb3 O12 81.5(2)
C53 Sb3 O12 87.5(3)
C65 Sb3 O12 171.1(3)
C59 Sb3 O12 80.4(3)
O8 Sb3 O12 79.9(2)
O10 Sb4 C85 94.1(3)
O10 Sb4 C91 91.4(3)
C85 Sb4 C91 101.3(4)
O10 Sb4 C79 159.7(3)
C85 Sb4 C79 99.2(4)
C91 Sb4 C79 100.9(4)
O10 Sb4 O11 77.2(2)
C85 Sb4 O11 95.2(3)
C91 Sb4 O11 160.6(3)
C79 Sb4 O11 86.3(3)
O10 Sb4 O3 83.4(2)
C85 Sb4 O3 169.7(3)
C91 Sb4 O3 88.7(3)
C79 Sb4 O3 80.8(3)
O11 Sb4 O3 74.5(2)
C2 C1 C6 118.0(8)
C2 C1 Sb1 119.7(7)
C6 C1 Sb1 122.0(6)
C3 C2 C1 121.9(10)
C3 C2 H2 119.0
C1 C2 H2 119.0
C4 C3 C2 120.4(11)
C4 C3 H3 119.8
C2 C3 H3 119.8
C3 C4 C5 119.3(10)
C3 C4 H4 120.3
C5 C4 H4 120.3
C4 C5 C6 121.3(10)
C4 C5 H5 119.4
C6 C5 H5 119.4
C5 C6 C1 119.1(9)
C5 C6 H6 120.4
C1 C6 H6 120.4
C8 C7 C12 118.3(9)
C8 C7 Sb1 119.5(8)
C12 C7 Sb1 122.3(7)
C7 C8 C9 120.4(11)
C7 C8 H8 119.8
C9 C8 H8 119.8
C10 C9 C8 119.7(12)
C10 C9 H9 120.1
C8 C9 H9 120.1
C9 C10 C11 121.7(12)
C9 C10 H10 119.1
C11 C10 H10 119.1
C10 C11 C12 118.7(12)
C10 C11 H11 120.6
C12 C11 H11 120.6
C11 C12 C7 121.1(11)
C11 C12 H12 119.4
C7 C12 H12 119.4
C14 C13 C18 118.5(8)
C14 C13 Sb1 123.9(7)
C18 C13 Sb1 117.7(7)
C13 C14 C15 120.1(10)
C13 C14 H14 119.9
C15 C14 H14 119.9
C16 C15 C14 121.6(11)
C16 C15 H15 119.2
C14 C15 H15 119.2
C15 C16 C17 119.9(11)
C15 C16 H16 120.1
C17 C16 H16 120.1
C16 C17 C18 118.9(11)
C16 C17 H17 120.5
C18 C17 H17 120.5
C13 C18 C17 120.9(10)
C13 C18 H18 119.6
C17 C18 H18 119.6
O3 C19 O2 127.0(8)
O3 C19 C20 116.7(8)
O2 C19 C20 116.3(7)
O1 C20 C21 111.3(8)
O1 C20 C19 111.1(7)
C21 C20 C19 107.1(7)
O1 C20 H20 109.1
C21 C20 H20 109.1
C19 C20 H20 109.1
C22 C21 C26 120.9(11)
C22 C21 C20 120.5(9)
C26 C21 C20 118.4(11)
C21 C22 C23 119.3(12)
C21 C22 H22 120.4
C23 C22 H22 120.4
C24 C23 C22 119.5(14)
C24 C23 H23 120.3
C22 C23 H23 120.3
C25 C24 C23 121.5(15)
C25 C24 H24 119.3
C23 C24 H24 119.3
C24 C25 C26 119.8(16)
C24 C25 H25 120.1
C26 C25 H25 120.1
C21 C26 C25 119.0(15)
C21 C26 H26 120.5
C25 C26 H26 120.5
C28 C27 C32 119.9(10)
C28 C27 Sb2 117.9(8)
C32 C27 Sb2 122.1(7)
C27 C28 C29 119.6(12)
C27 C28 H28 120.2
C29 C28 H28 120.2
C30 C29 C28 119.8(12)
C30 C29 H29 120.1
C28 C29 H29 120.1
C29 C30 C31 120.4(12)
C29 C30 H30 119.8
C31 C30 H30 119.8
C30 C31 C32 121.7(13)
C30 C31 H31 119.2
C32 C31 H31 119.2
C27 C32 C31 118.5(11)
C27 C32 H32 120.7
C31 C32 H32 120.7
C38 C33 C34 119.5(10)
C38 C33 Sb2 121.6(9)
C34 C33 Sb2 118.6(8)
C33 C34 C35 119.1(12)
C33 C34 H34 120.4
C35 C34 H34 120.4
C36 C35 C34 120.3(13)
C36 C35 H35 119.9
C34 C35 H35 119.9
C37 C36 C35 119.5(13)
C37 C36 H36 120.2
C35 C36 H36 120.2
C36 C37 C38 120.5(13)
C36 C37 H37 119.7
C38 C37 H37 119.7
C33 C38 C37 121.0(13)
C33 C38 H38 119.5
C37 C38 H38 119.5
C40 C39 C44 118.7(9)
C40 C39 Sb2 124.4(7)
C44 C39 Sb2 116.5(7)
C41 C40 C39 120.0(10)
C41 C40 H40 120.0
C39 C40 H40 120.0
C42 C41 C40 120.8(12)
C42 C41 H41 119.6
C40 C41 H41 119.6
C41 C42 C43 121.4(11)
C41 C42 H42 119.3
C43 C42 H42 119.3
C42 C43 C44 118.3(11)
C42 C43 H43 120.8
C44 C43 H43 120.8
C43 C44 C39 120.8(11)
C43 C44 H44 119.6
C39 C44 H44 119.6
O6 C45 O5 126.1(7)
O6 C45 C46 117.7(7)
O5 C45 C46 116.2(7)
O4 C46 C47 110.8(7)
O4 C46 C45 110.0(6)
C47 C46 C45 111.7(7)
O4 C46 H46 108.1
C47 C46 H46 108.1
C45 C46 H46 108.1
C52 C47 C48 116.9(9)
C52 C47 C46 121.6(8)
C48 C47 C46 121.3(9)
C49 C48 C47 122.0(12)
C49 C48 H48 119.0
C47 C48 H48 119.0
C50 C49 C48 120.6(13)
C50 C49 H49 119.7
C48 C49 H49 119.7
C49 C50 C51 120.2(12)
C49 C50 H50 119.9
C51 C50 H50 119.9
C50 C51 C52 120.1(12)
C50 C51 H51 120.0
C52 C51 H51 120.0
C47 C52 C51 120.0(10)
C47 C52 H52 120.0
C51 C52 H52 120.0
C58 C53 C54 117.8(10)
C58 C53 Sb3 118.9(8)
C54 C53 Sb3 123.2(8)
C55 C54 C53 122.0(11)
C55 C54 H54 119.0
C53 C54 H54 119.0
C56 C55 C54 119.8(13)
C56 C55 H55 120.1
C54 C55 H55 120.1
C55 C56 C57 120.0(14)
C55 C56 H56 120.0
C57 C56 H56 120.0
C58 C57 C56 119.9(15)
C58 C57 H57 120.0
C56 C57 H57 120.0
C53 C58 C57 120.4(13)
C53 C58 H58 119.8
C57 C58 H58 119.8
C64 C59 C60 119.4(9)
C64 C59 Sb3 122.7(7)
C60 C59 Sb3 117.5(7)
C59 C60 C61 120.0(11)
C59 C60 H60 120.0
C61 C60 H60 120.0
C62 C61 C60 119.8(10)
C62 C61 H61 120.1
C60 C61 H61 120.1
C63 C62 C61 120.2(10)
C63 C62 H62 119.9
C61 C62 H62 119.9
C62 C63 C64 119.8(10)
C62 C63 H63 120.1
C64 C63 H63 120.1
C59 C64 C63 120.6(10)
C59 C64 H64 119.7
C63 C64 H64 119.7
C66 C65 C70 117.9(10)
C66 C65 Sb3 122.8(8)
C70 C65 Sb3 119.2(8)
C65 C66 C67 122.8(12)
C65 C66 H66 118.6
C67 C66 H66 118.6
C68 C67 C66 117.9(12)
C68 C67 H67 121.1
C66 C67 H67 121.1
C69 C68 C67 119.8(12)
C69 C68 H68 120.1
C67 C68 H68 120.1
C68 C69 C70 121.8(12)
C68 C69 H69 119.1
C70 C69 H69 119.1
C65 C70 C69 119.8(12)
C65 C70 H70 120.1
C69 C70 H70 120.1
O9 C71 O8 124.9(8)
O9 C71 C72 118.4(8)
O8 C71 C72 116.6(7)
O7 C72 C73 109.6(7)
O7 C72 C71 111.0(7)
C73 C72 C71 113.0(7)
O7 C72 H72 107.7
C73 C72 H72 107.7
C71 C72 H72 107.7
C78 C73 C74 118.5(9)
C78 C73 C72 121.3(8)
C74 C73 C72 120.1(8)
C75 C74 C73 119.5(11)
C75 C74 H74 120.3
C73 C74 H74 120.3
C76 C75 C74 121.3(12)
C76 C75 H75 119.3
C74 C75 H75 119.3
C77 C76 C75 119.7(12)
C77 C76 H76 120.1
C75 C76 H76 120.1
C76 C77 C78 120.0(12)
C76 C77 H77 120.0
C78 C77 H77 120.0
C73 C78 C77 120.9(10)
C73 C78 H78 119.5
C77 C78 H78 119.5
C84 C79 C80 120.4(10)
C84 C79 Sb4 122.8(7)
C80 C79 Sb4 116.7(8)
C79 C80 C81 119.8(13)
C79 C80 H80 120.1
C81 C80 H80 120.1
C82 C81 C80 120.5(13)
C82 C81 H81 119.8
C80 C81 H81 119.8
C83 C82 C81 118.9(12)
C83 C82 H82 120.5
C81 C82 H82 120.5
C82 C83 C84 122.0(13)
C82 C83 H83 119.0
C84 C83 H83 119.0
C79 C84 C83 118.5(11)
C79 C84 H84 120.8
C83 C84 H84 120.8
C86 C85 C90 119.0(11)
C86 C85 Sb4 120.5(8)
C90 C85 Sb4 120.5(8)
C85 C86 C87 121.4(14)
C85 C86 H86 119.3
C87 C86 H86 119.3
C88 C87 C86 119.3(16)
C88 C87 H87 120.4
C86 C87 H87 120.4
C87 C88 C89 120.8(14)
C87 C88 H88 119.6
C89 C88 H88 119.6
C88 C89 C90 119.7(14)
C88 C89 H89 120.2
C90 C89 H89 120.2
C85 C90 C89 119.8(13)
C85 C90 H90 120.1
C89 C90 H90 120.1
C92 C91 C96 119.3(9)
C92 C91 Sb4 119.5(7)
C96 C91 Sb4 121.1(7)
C91 C92 C93 120.2(11)
C91 C92 H92 119.9
C93 C92 H92 119.9
C94 C93 C92 120.9(11)
C94 C93 H93 119.5
C92 C93 H93 119.5
C93 C94 C95 119.3(11)
C93 C94 H94 120.4
C95 C94 H94 120.4
C94 C95 C96 121.2(11)
C94 C95 H95 119.4
C96 C95 H95 119.4
C95 C96 C91 119.1(10)
C95 C96 H96 120.5
C91 C96 H96 120.5
O12 C97 O11 124.6(8)
O12 C97 C98 117.7(8)
O11 C97 C98 117.6(8)
O10 C98 C97 110.7(7)
O10 C98 C99 110.0(7)
C97 C98 C99 110.5(7)
O10 C98 H98 108.5
C97 C98 H98 108.5
C99 C98 H98 108.5
C100 C99 C104 118.9(9)
C100 C99 C98 120.8(9)
C104 C99 C98 120.3(8)
C101 C100 C99 121.6(13)
C101 C100 H100 119.2
C99 C100 H100 119.2
C102 C101 C100 118.8(14)
C102 C101 H101 120.6
C100 C101 H101 120.6
C103 C102 C101 121.3(12)
C103 C102 H102 119.4
C101 C102 H102 119.4
C102 C103 C104 119.9(13)
C102 C103 H103 120.1
C104 C103 H103 120.1
C103 C104 C99 119.6(11)
C103 C104 H104 120.2
C99 C104 H104 120.2
C106 C105 H10A 109.5
C106 C105 H10B 109.5
H10A C105 H10B 109.5
C106 C105 H10C 109.5
H10A C105 H10C 109.5
H10B C105 H10C 109.5
O13 C106 C105 114(2)
O13 C106 H10D 108.7
C105 C106 H10D 108.7
O13 C106 H10E 108.7
C105 C106 H10E 108.7
H10D C106 H10E 107.6
O13 C107 C108 116(2)
O13 C107 H10F 108.3
C108 C107 H10F 108.3
O13 C107 H10G 108.3
C108 C107 H10G 108.3
H10F C107 H10G 107.4
C107 C108 H10H 109.5
C107 C108 H10I 109.5
H10H C108 H10I 109.5
C107 C108 H10J 109.5
H10H C108 H10J 109.5
H10I C108 H10J 109.5
C20 O1 Sb1 117.6(5)
C19 O2 Sb1 113.7(5)
C19 O3 Sb4 136.2(6)
C46 O4 Sb2 118.8(5)
C45 O5 Sb2 114.9(5)
C45 O6 Sb1 131.8(5)
C72 O7 Sb3 119.1(5)
C71 O8 Sb3 113.9(5)
C71 O9 Sb2 146.8(6)
C98 O10 Sb4 118.2(5)
C97 O11 Sb4 113.0(5)
C97 O12 Sb3 131.8(5)
C107 O13 C106 120(2)

loop_
_geom_bond_atom_site_label_1
_geom_bond_atom_site_label_2
_geom_bond_distance
Sb1 O1 1.994(6)
Sb1 C13 2.136(8)
Sb1 C1 2.138(8)
Sb1 C7 2.147(9)
Sb1 O2 2.170(5)
Sb1 O6 2.337(6)
Sb2 O4 1.973(6)
Sb2 C33 2.129(10)
Sb2 C39 2.137(9)
Sb2 C27 2.146(9)
Sb2 O5 2.181(6)
Sb2 O9 2.465(6)
Sb3 O7 1.979(5)
Sb3 C53 2.125(9)
Sb3 C65 2.140(10)
Sb3 C59 2.149(9)
Sb3 O8 2.197(5)
Sb3 O12 2.349(6)
Sb4 O10 1.982(6)
Sb4 C85 2.131(10)
Sb4 C91 2.139(9)
Sb4 C79 2.158(9)
Sb4 O11 2.190(6)
Sb4 O3 2.359(6)
C1 C2 1.383(12)
C1 C6 1.406(12)
C2 C3 1.372(14)
C2 H2 0.9300
C3 C4 1.365(16)
C3 H3 0.9300
C4 C5 1.376(15)
C4 H4 0.9300
C5 C6 1.394(13)
C5 H5 0.9300
C6 H6 0.9300
C7 C8 1.374(14)
C7 C12 1.389(14)
C8 C9 1.389(15)
C8 H8 0.9300
C9 C10 1.349(18)
C9 H9 0.9300
C10 C11 1.359(17)
C10 H10 0.9300
C11 C12 1.383(15)
C11 H11 0.9300
C12 H12 0.9300
C13 C14 1.371(13)
C13 C18 1.388(13)
C14 C15 1.373(13)
C14 H14 0.9300
C15 C16 1.354(16)
C15 H15 0.9300
C16 C17 1.373(17)
C16 H16 0.9300
C17 C18 1.392(14)
C17 H17 0.9300
C18 H18 0.9300
C19 O3 1.246(10)
C19 O2 1.266(10)
C19 C20 1.544(12)
C20 O1 1.395(10)
C20 C21 1.535(12)
C20 H20 0.9800
C21 C22 1.384(15)
C21 C26 1.389(17)
C22 C23 1.411(15)
C22 H22 0.9300
C23 C24 1.374(19)
C23 H23 0.9300
C24 C25 1.37(2)
C24 H24 0.9300
C25 C26 1.411(19)
C25 H25 0.9300
C26 H26 0.9300
C27 C28 1.369(14)
C27 C32 1.375(13)
C28 C29 1.417(16)
C28 H28 0.9300
C29 C30 1.341(18)
C29 H29 0.9300
C30 C31 1.343(18)
C30 H30 0.9300
C31 C32 1.398(15)
C31 H31 0.9300
C32 H32 0.9300
C33 C38 1.353(15)
C33 C34 1.390(14)
C34 C35 1.401(15)
C34 H34 0.9300
C35 C36 1.366(19)
C35 H35 0.9300
C36 C37 1.365(19)
C36 H36 0.9300
C37 C38 1.377(17)
C37 H37 0.9300
C38 H38 0.9300
C39 C40 1.380(13)
C39 C44 1.400(13)
C40 C41 1.380(14)
C40 H40 0.9300
C41 C42 1.355(17)
C41 H41 0.9300
C42 C43 1.373(17)
C42 H42 0.9300
C43 C44 1.395(15)
C43 H43 0.9300
C44 H44 0.9300
C45 O6 1.233(9)
C45 O5 1.265(9)
C45 C46 1.530(11)
C46 O4 1.416(10)
C46 C47 1.502(11)
C46 H46 0.9800
C47 C52 1.383(13)
C47 C48 1.393(13)
C48 C49 1.347(15)
C48 H48 0.9300
C49 C50 1.346(18)
C49 H49 0.9300
C50 C51 1.355(17)
C50 H50 0.9300
C51 C52 1.400(14)
C51 H51 0.9300
C52 H52 0.9300
C53 C58 1.360(15)
C53 C54 1.381(13)
C54 C55 1.365(15)
C54 H54 0.9300
C55 C56 1.327(18)
C55 H55 0.9300
C56 C57 1.390(19)
C56 H56 0.9300
C57 C58 1.374(17)
C57 H57 0.9300
C58 H58 0.9300
C59 C64 1.362(13)
C59 C60 1.381(13)
C60 C61 1.383(14)
C60 H60 0.9300
C61 C62 1.368(15)
C61 H61 0.9300
C62 C63 1.364(14)
C62 H62 0.9300
C63 C64 1.381(13)
C63 H63 0.9300
C64 H64 0.9300
C65 C66 1.352(14)
C65 C70 1.379(13)
C66 C67 1.394(16)
C66 H66 0.9300
C67 C68 1.382(17)
C67 H67 0.9300
C68 C69 1.340(17)
C68 H68 0.9300
C69 C70 1.384(16)
C69 H69 0.9300
C70 H70 0.9300
C71 O9 1.248(10)
C71 O8 1.272(10)
C71 C72 1.517(12)
C72 O7 1.397(9)
C72 C73 1.514(11)
C72 H72 0.9800
C73 C78 1.381(13)
C73 C74 1.389(13)
C74 C75 1.386(15)
C74 H74 0.9300
C75 C76 1.362(18)
C75 H75 0.9300
C76 C77 1.362(17)
C76 H76 0.9300
C77 C78 1.388(14)
C77 H77 0.9300
C78 H78 0.9300
C79 C84 1.357(14)
C79 C80 1.380(14)
C80 C81 1.390(17)
C80 H80 0.9300
C81 C82 1.366(19)
C81 H81 0.9300
C82 C83 1.351(18)
C82 H82 0.9300
C83 C84 1.405(14)
C83 H83 0.9300
C84 H84 0.9300
C85 C86 1.365(15)
C85 C90 1.386(15)
C86 C87 1.404(16)
C86 H86 0.9300
C87 C88 1.36(2)
C87 H87 0.9300
C88 C89 1.38(2)
C88 H88 0.9300
C89 C90 1.409(17)
C89 H89 0.9300
C90 H90 0.9300
C91 C92 1.376(13)
C91 C96 1.394(13)
C92 C93 1.388(14)
C92 H92 0.9300
C93 C94 1.363(16)
C93 H93 0.9300
C94 C95 1.368(16)
C94 H94 0.9300
C95 C96 1.393(15)
C95 H95 0.9300
C96 H96 0.9300
C97 O12 1.259(10)
C97 O11 1.262(10)
C97 C98 1.513(12)
C98 O10 1.415(10)
C98 C99 1.515(11)
C98 H98 0.9800
C99 C100 1.374(13)
C99 C104 1.389(13)
C100 C101 1.373(16)
C100 H100 0.9300
C101 C102 1.37(2)
C101 H101 0.9300
C102 C103 1.36(2)
C102 H102 0.9300
C103 C104 1.385(15)
C103 H103 0.9300
C104 H104 0.9300
C105 C106 1.48(3)
C105 H10A 0.9600
C105 H10B 0.9600
C105 H10C 0.9600
C106 O13 1.44(2)
C106 H10D 0.9700
C106 H10E 0.9700
C107 O13 1.35(2)
C107 C108 1.41(3)
C107 H10F 0.9700
C107 H10G 0.9700
C108 H10H 0.9600
C108 H10I 0.9600
C108 H10J 0.9600
